data_1556706
loop_
_publ_author_name
'Gayfullina, R.'
'Jaaskelainen, S.'
'Koshevoy, I.O.'
'Hirva, P.'

_publ_section_title
;
 Activation of the Cyano Group at Imidazole via Copper Stimulated
 Alcoholysis
;
_journal_name_full Inorganics
_journal_page_first 87
_journal_paper_doi 10.3390/inorganics7070087
_journal_volume 7
_journal_year 2019
_chemical_formula_moiety 'C10 H16 Cl2 Cu N4 O2'
_chemical_formula_sum 'C10 H16 Cl2 Cu N4 O2'
_chemical_formula_weight 358.71
_space_group_crystal_system triclinic
_space_group_IT_number 2
_space_group_name_Hall '-P 1'
_space_group_name_H-M_alt 'P -1'
_atom_sites_solution_hydrogens mixed
_cell_angle_alpha 108.336(3)
_cell_angle_beta 95.921(3)
_cell_angle_gamma 98.615(3)
_cell_formula_units_Z 2
_cell_length_a 5.6535(5)
_cell_length_b 10.3149(8)
_cell_length_c 13.5498(10)
_cell_measurement_reflns_used 8460
_cell_measurement_temperature 150(2)
_cell_measurement_theta_max 34.01
_cell_measurement_theta_min 2.19
_cell_volume 732.01(10)
_computing_cell_refinement 'SAINT (Bruker AXS, 2009)'
_computing_data_collection 'APEX2 (Bruker AXS, 2010)'
_computing_data_reduction 'SAINT (Bruker AXS, 2009)'
_computing_molecular_graphics 'Diamond v.4.03 (Brandenburg, 2014)'
_computing_publication_material 'SHELXL-2014 (Sheldrick, 2014)'
_computing_structure_refinement 'SHELXL-2018/3 (Sheldrick, 2018)'
_computing_structure_solution 'SHELXS-2014 (Sheldrick, 2014)'
_diffrn_ambient_temperature 150(2)
_diffrn_detector_area_resol_mean 16
_diffrn_measured_fraction_theta_full 1.000
_diffrn_measured_fraction_theta_max 0.998
_diffrn_measurement_device '62mm x 62mm CCD camera on \k-goniostat'
_diffrn_measurement_device_type 'Bruker KAPPA APEX II DUO CCD'
_diffrn_measurement_method '\f scans and \w scans with \k offset'
_diffrn_radiation_monochromator 'curved graphite crystal'
_diffrn_radiation_type MoK\a
_diffrn_radiation_wavelength 0.71073
_diffrn_reflns_av_R_equivalents 0.0514
_diffrn_reflns_av_unetI/netI 0.0324
_diffrn_reflns_Laue_measured_fraction_full 1.000
_diffrn_reflns_Laue_measured_fraction_max 0.998
_diffrn_reflns_limit_h_max 7
_diffrn_reflns_limit_h_min -7
_diffrn_reflns_limit_k_max 14
_diffrn_reflns_limit_k_min -14
_diffrn_reflns_limit_l_max 18
_diffrn_reflns_limit_l_min -18
_diffrn_reflns_number 28668
_diffrn_reflns_point_group_measured_fraction_full 1.000
_diffrn_reflns_point_group_measured_fraction_max 0.998
_diffrn_reflns_theta_full 25.242
_diffrn_reflns_theta_max 29.000
_diffrn_reflns_theta_min 1.604
_exptl_absorpt_coefficient_mu 1.859
_exptl_absorpt_correction_T_max 0.955
_exptl_absorpt_correction_T_min 0.707
_exptl_absorpt_correction_type numerical
_exptl_absorpt_process_details 'SADABS (Sheldrick, 2008)'
_exptl_crystal_colour blue
_exptl_crystal_density_diffrn 1.627
_exptl_crystal_description plate
_exptl_crystal_F_000 366
_exptl_crystal_size_max 0.200
_exptl_crystal_size_mid 0.093
_exptl_crystal_size_min 0.025
_refine_diff_density_max 1.720
_refine_diff_density_min -0.486
_refine_diff_density_rms 0.089
_refine_ls_extinction_coef .
_refine_ls_extinction_method none
_refine_ls_goodness_of_fit_ref 1.023
_refine_ls_hydrogen_treatment constr
_refine_ls_matrix_type full
_refine_ls_number_parameters 172
_refine_ls_number_reflns 3882
_refine_ls_number_restraints 0
_refine_ls_restrained_S_all 1.023
_refine_ls_R_factor_all 0.0541
_refine_ls_R_factor_gt 0.0363
_refine_ls_shift/su_max 0.001
_refine_ls_shift/su_mean 0.000
_refine_ls_structure_factor_coef Fsqd
_refine_ls_weighting_details 'w=1/[\s^2^(Fo^2^)+(0.0412P)^2^+0.7955P] where P=(Fo^2^+2Fc^2^)/3'
_refine_ls_weighting_scheme calc
_refine_ls_wR_factor_gt 0.0813
_refine_ls_wR_factor_ref 0.0878
_reflns_Friedel_coverage 0.000
_reflns_Friedel_fraction_full .
_reflns_Friedel_fraction_max .
_reflns_number_gt 3092
_reflns_number_total 3882
_reflns_threshold_expression 'I > 2\s(I)'
_cod_data_source_file 1.cif
_cod_data_source_block 1
_cod_database_code 1556706
_shelx_space_group_comment
;
The symmetry employed for this shelxl refinement is uniquely defined
by the following loop, which should always be used as a source of
symmetry information in preference to the above space-group names.
They are only intended as comments.
;
_shelx_estimated_absorpt_t_min 0.707
_shelx_estimated_absorpt_t_max 0.955

loop_
_space_group_symop_operation_xyz
'x, y, z'
'-x, -y, -z'

loop_
_atom_site_label
_atom_site_type_symbol
_atom_site_fract_x
_atom_site_fract_y
_atom_site_fract_z
_atom_site_U_iso_or_equiv
_atom_site_adp_type
_atom_site_occupancy
_atom_site_site_symmetry_order
_atom_site_calc_flag
_atom_site_refinement_flags_posn
_atom_site_refinement_flags_adp
_atom_site_refinement_flags_occupancy
_atom_site_disorder_assembly
_atom_site_disorder_group
C1 C 0.7538(5) 0.7650(3) 0.9453(2) 0.0231(5) Uani 1 1 d . . . . .
H8 H 0.856868 0.849358 0.989422 0.028 Uiso 1 1 calc R U . . .
C2 C 0.4556(6) 0.7580(3) 1.0684(2) 0.0317(6) Uani 1 1 d . . . . .
H5A H 0.310461 0.692811 1.068402 0.048 Uiso 1 1 calc R U . . .
H5B H 0.577073 0.770463 1.129375 0.048 Uiso 1 1 calc R U . . .
H5C H 0.412797 0.847975 1.072383 0.048 Uiso 1 1 calc R U . . .
C3 C 0.4529(4) 0.5867(3) 0.8883(2) 0.0214(5) Uani 1 1 d . . . . .
C4 C 0.2327(5) 0.4961(3) 0.8846(2) 0.0263(5) Uani 1 1 d . . . . .
C5 C 0.5988(4) 0.5805(2) 0.8124(2) 0.0191(5) Uani 1 1 d . . . . .
C6 C 0.5895(4) 0.4890(2) 0.7057(2) 0.0198(5) Uani 1 1 d . . . . .
C7 C 0.3423(5) 0.2962(3) 0.5656(2) 0.0236(5) Uani 1 1 d . . . . .
H2 H 0.474746 0.247489 0.541407 0.028 Uiso 1 1 calc R U . . .
H3 H 0.310584 0.354324 0.521677 0.028 Uiso 1 1 calc R U . . .
C8 C 0.1194(5) 0.1940(3) 0.5579(2) 0.0303(6) Uani 1 1 d . . . . .
H11A H 0.067331 0.133353 0.484506 0.046 Uiso 1 1 calc R U . . .
H11B H 0.153684 0.137562 0.601916 0.046 Uiso 1 1 calc R U . . .
H11C H -0.009628 0.243844 0.582288 0.046 Uiso 1 1 calc R U . . .
C9 C 0.7874(5) 0.9834(3) 0.7311(2) 0.0269(6) Uani 1 1 d . . . . .
H9 H 0.956675 1.024706 0.730325 0.032 Uiso 1 1 calc R U . . .
H13 H 0.763048 1.006131 0.805505 0.032 Uiso 1 1 calc R U . . .
C10 C 0.6178(6) 1.0465(3) 0.6756(3) 0.0347(7) Uani 1 1 d . . . . .
H7A H 0.649129 1.147573 0.710907 0.052 Uiso 1 1 calc R U . . .
H7B H 0.643526 1.025849 0.602229 0.052 Uiso 1 1 calc R U . . .
H7C H 0.449961 1.007279 0.677384 0.052 Uiso 1 1 calc R U . . .
N1 N 0.7863(4) 0.6935(2) 0.85033(17) 0.0215(4) Uani 1 1 d . . . . .
N2 N 0.7526(4) 0.5255(2) 0.65671(17) 0.0215(4) Uani 1 1 d . . . . .
H1N2 H 0.777451 0.471600 0.590857 0.026 Uiso 1 1 d R U . . .
N3 N 0.5543(4) 0.7029(2) 0.97193(16) 0.0217(4) Uani 1 1 d . . . . .
N4 N 0.0581(5) 0.4216(3) 0.8804(2) 0.0422(7) Uani 1 1 d . . . . .
O1 O 0.4078(3) 0.38191(18) 0.67621(14) 0.0243(4) Uani 1 1 d . . . . .
O2 O 0.7501(3) 0.83587(18) 0.68300(14) 0.0226(4) Uani 1 1 d . . . . .
H1O2 H 0.598924 0.802501 0.667443 0.027 Uiso 1 1 d R U . . .
Cl1 Cl 1.22188(10) 0.66262(7) 0.60907(5) 0.02513(14) Uani 1 1 d . . . . .
Cl2 Cl 1.26172(11) 0.88472(7) 0.85556(5) 0.02608(14) Uani 1 1 d . . . . .
Cu1 Cu 0.99093(5) 0.70618(3) 0.73841(2) 0.01771(9) Uani 1 1 d . . . . .

loop_
_atom_site_aniso_label
_atom_site_aniso_U_11
_atom_site_aniso_U_22
_atom_site_aniso_U_33
_atom_site_aniso_U_23
_atom_site_aniso_U_13
_atom_site_aniso_U_12
C1 0.0229(12) 0.0206(12) 0.0244(13) 0.0069(10) 0.0035(10) 0.0015(10)
C2 0.0404(16) 0.0271(14) 0.0268(15) 0.0048(12) 0.0168(12) 0.0058(12)
C3 0.0212(11) 0.0200(12) 0.0247(13) 0.0095(10) 0.0068(10) 0.0022(9)
C4 0.0282(13) 0.0273(13) 0.0249(14) 0.0089(11) 0.0112(11) 0.0050(11)
C5 0.0182(11) 0.0187(11) 0.0240(13) 0.0110(10) 0.0071(9) 0.0034(9)
C6 0.0204(11) 0.0169(11) 0.0223(13) 0.0069(10) 0.0038(9) 0.0032(9)
C7 0.0273(13) 0.0211(12) 0.0187(12) 0.0027(10) 0.0042(10) 0.0018(10)
C8 0.0297(14) 0.0255(14) 0.0308(15) 0.0069(12) 0.0031(12) -0.0031(11)
C9 0.0270(13) 0.0213(13) 0.0328(15) 0.0084(11) 0.0072(11) 0.0054(10)
C10 0.0386(16) 0.0328(16) 0.0429(18) 0.0209(14) 0.0129(14) 0.0155(13)
N1 0.0212(10) 0.0211(10) 0.0220(11) 0.0078(9) 0.0048(8) 0.0015(8)
N2 0.0202(10) 0.0179(10) 0.0259(11) 0.0052(9) 0.0082(8) 0.0035(8)
N3 0.0265(11) 0.0209(10) 0.0187(11) 0.0063(9) 0.0088(8) 0.0050(9)
N4 0.0350(14) 0.0459(16) 0.0450(16) 0.0169(13) 0.0154(12) -0.0045(12)
O1 0.0244(9) 0.0195(9) 0.0255(10) 0.0055(7) 0.0063(7) -0.0040(7)
O2 0.0158(8) 0.0216(9) 0.0297(10) 0.0085(8) 0.0030(7) 0.0025(7)
Cl1 0.0169(3) 0.0302(3) 0.0249(3) 0.0045(3) 0.0064(2) 0.0030(2)
Cl2 0.0201(3) 0.0249(3) 0.0279(3) 0.0054(3) -0.0002(2) -0.0018(2)
Cu1 0.01300(14) 0.01823(15) 0.02196(17) 0.00737(12) 0.00454(11) 0.00062(10)

loop_
_atom_type_symbol
_atom_type_description
_atom_type_scat_dispersion_real
_atom_type_scat_dispersion_imag
_atom_type_scat_source
C C 0.0033 0.0016 'International Tables Vol C Tables 4.2.6.8 and 6.1.1.4'
H H 0.0000 0.0000 'International Tables Vol C Tables 4.2.6.8 and 6.1.1.4'
N N 0.0061 0.0033 'International Tables Vol C Tables 4.2.6.8 and 6.1.1.4'
O O 0.0106 0.0060 'International Tables Vol C Tables 4.2.6.8 and 6.1.1.4'
Cl Cl 0.1484 0.1585 'International Tables Vol C Tables 4.2.6.8 and 6.1.1.4'
Cu Cu 0.3201 1.2651 'International Tables Vol C Tables 4.2.6.8 and 6.1.1.4'

loop_
_geom_angle_atom_site_label_1
_geom_angle_atom_site_label_2
_geom_angle_atom_site_label_3
_geom_angle
_geom_angle_site_symmetry_1
_geom_angle_site_symmetry_3
N1 C1 N3 111.0(2) . .
N1 C1 H8 124.5 . .
N3 C1 H8 124.5 . .
N3 C2 H5A 109.5 . .
N3 C2 H5B 109.5 . .
H5A C2 H5B 109.5 . .
N3 C2 H5C 109.5 . .
H5A C2 H5C 109.5 . .
H5B C2 H5C 109.5 . .
N3 C3 C5 106.6(2) . .
N3 C3 C4 124.0(2) . .
C5 C3 C4 129.3(2) . .
N4 C4 C3 178.7(3) . .
N1 C5 C3 108.3(2) . .
N1 C5 C6 116.8(2) . .
C3 C5 C6 134.8(2) . .
N2 C6 O1 131.3(2) . .
N2 C6 C5 115.7(2) . .
O1 C6 C5 113.0(2) . .
O1 C7 C8 106.2(2) . .
O1 C7 H2 110.5 . .
C8 C7 H2 110.5 . .
O1 C7 H3 110.5 . .
C8 C7 H3 110.5 . .
H2 C7 H3 108.7 . .
C7 C8 H11A 109.5 . .
C7 C8 H11B 109.5 . .
H11A C8 H11B 109.5 . .
C7 C8 H11C 109.5 . .
H11A C8 H11C 109.5 . .
H11B C8 H11C 109.5 . .
O2 C9 C10 112.0(2) . .
O2 C9 H9 109.2 . .
C10 C9 H9 109.2 . .
O2 C9 H13 109.2 . .
C10 C9 H13 109.2 . .
H9 C9 H13 107.9 . .
C9 C10 H7A 109.5 . .
C9 C10 H7B 109.5 . .
H7A C10 H7B 109.5 . .
C9 C10 H7C 109.5 . .
H7A C10 H7C 109.5 . .
H7B C10 H7C 109.5 . .
C1 N1 C5 106.7(2) . .
C1 N1 Cu1 141.28(18) . .
C5 N1 Cu1 111.42(16) . .
C6 N2 Cu1 115.65(18) . .
C6 N2 H1N2 124.4 . .
Cu1 N2 H1N2 119.7 . .
C1 N3 C3 107.3(2) . .
C1 N3 C2 125.8(2) . .
C3 N3 C2 126.7(2) . .
C6 O1 C7 119.8(2) . .
C9 O2 Cu1 122.02(15) . .
C9 O2 H1O2 109.4 . .
Cu1 O2 H1O2 116.9 . .
N1 Cu1 N2 80.28(9) . .
N1 Cu1 Cl2 91.50(6) . .
N2 Cu1 Cl2 167.75(6) . .
N1 Cu1 Cl1 165.22(6) . .
N2 Cu1 Cl1 89.84(6) . .
Cl2 Cu1 Cl1 96.36(3) . .
N1 Cu1 O2 90.99(7) . .
N2 Cu1 O2 92.11(7) . .
Cl2 Cu1 O2 97.13(5) . .
Cl1 Cu1 O2 100.40(5) . .

loop_
_geom_bond_atom_site_label_1
_geom_bond_atom_site_label_2
_geom_bond_distance
_geom_bond_site_symmetry_2
C1 N1 1.314(3) .
C1 N3 1.351(3) .
C1 H8 0.9500 .
C2 N3 1.457(3) .
C2 H5A 0.9800 .
C2 H5B 0.9800 .
C2 H5C 0.9800 .
C3 N3 1.362(3) .
C3 C5 1.376(3) .
C3 C4 1.426(4) .
C4 N4 1.141(4) .
C5 N1 1.373(3) .
C5 C6 1.447(3) .
C6 N2 1.270(3) .
C6 O1 1.317(3) .
C7 O1 1.456(3) .
C7 C8 1.489(4) .
C7 H2 0.9900 .
C7 H3 0.9900 .
C8 H11A 0.9800 .
C8 H11B 0.9800 .
C8 H11C 0.9800 .
C9 O2 1.427(3) .
C9 C10 1.502(4) .
C9 H9 0.9900 .
C9 H13 0.9900 .
C10 H7A 0.9800 .
C10 H7B 0.9800 .
C10 H7C 0.9800 .
N1 Cu1 2.024(2) .
N2 Cu1 2.038(2) .
N2 H1N2 0.9288 .
O2 Cu1 2.2745(17) .
O2 H1O2 0.8500 .
Cl1 Cu1 2.2650(7) .
Cl2 Cu1 2.2516(7) .

loop_
_geom_torsion_atom_site_label_1
_geom_torsion_atom_site_label_2
_geom_torsion_atom_site_label_3
_geom_torsion_atom_site_label_4
_geom_torsion
_geom_torsion_site_symmetry_1
_geom_torsion_site_symmetry_2
_geom_torsion_site_symmetry_3
_geom_torsion_site_symmetry_4
N3 C3 C5 N1 -0.4(3) . . . .
C4 C3 C5 N1 177.6(3) . . . .
N3 C3 C5 C6 -177.0(3) . . . .
C4 C3 C5 C6 1.0(5) . . . .
N1 C5 C6 N2 -2.3(3) . . . .
C3 C5 C6 N2 174.2(3) . . . .
N1 C5 C6 O1 178.6(2) . . . .
C3 C5 C6 O1 -4.9(4) . . . .
N3 C1 N1 C5 0.8(3) . . . .
N3 C1 N1 Cu1 170.9(2) . . . .
C3 C5 N1 C1 -0.2(3) . . . .
C6 C5 N1 C1 177.1(2) . . . .
C3 C5 N1 Cu1 -173.59(16) . . . .
C6 C5 N1 Cu1 3.8(3) . . . .
O1 C6 N2 Cu1 178.5(2) . . . .
C5 C6 N2 Cu1 -0.5(3) . . . .
N1 C1 N3 C3 -1.0(3) . . . .
N1 C1 N3 C2 -175.8(2) . . . .
C5 C3 N3 C1 0.8(3) . . . .
C4 C3 N3 C1 -177.3(2) . . . .
C5 C3 N3 C2 175.5(2) . . . .
C4 C3 N3 C2 -2.6(4) . . . .
N2 C6 O1 C7 -11.6(4) . . . .
C5 C6 O1 C7 167.3(2) . . . .
C8 C7 O1 C6 -174.9(2) . . . .
C10 C9 O2 Cu1 175.65(17) . . . .
